data_7022942
loop_
_publ_author_name
'Ako, Ayuk M.'
'Lan, Yanhua'
'Mereacre, Valeriu'
'Ruiz, Eliseo'
'Aravena, Daniel'
'Anson, Christopher E.'
'Powell, Annie K.'

_publ_section_title
;
 Spins on a curved surface: an Fe(III)14 ferracalixarene.
;
_journal_issue 26
_journal_name_full 'Dalton transactions (Cambridge, England : 2003)'
_journal_page_first 9606
_journal_page_last 9612
_journal_paper_doi 10.1039/c3dt50345c
_journal_volume 42
_journal_year 2013
_chemical_formula_moiety '(C28 H73 Cl11 Fe14 N7 O27), Cl, (H2 O), 27(C2 H3 N)'
_chemical_formula_sum 'C82 H156 Cl12 Fe14 N34 O28'
_chemical_formula_weight 3273.71
_chemical_name_systematic
;
?
;
_space_group_IT_number 204
_symmetry_cell_setting cubic
_symmetry_space_group_name_Hall '-I 2 2 3'
_symmetry_space_group_name_H-M 'I m -3'
_atom_sites_solution_hydrogens geom
_atom_sites_solution_primary direct
_atom_sites_solution_secondary difmap
_audit_creation_method SHELXL-97
_cell_angle_alpha 90.00
_cell_angle_beta 90.00
_cell_angle_gamma 90.00
_cell_formula_units_Z 24
_cell_length_a 40.4133(8)
_cell_length_b 40.4133(8)
_cell_length_c 40.4133(8)
_cell_measurement_reflns_used 17012
_cell_measurement_temperature 100(2)
_cell_measurement_theta_max 26.41
_cell_measurement_theta_min 2.26
_cell_volume 66004(2)
_computing_cell_refinement 'SMART-NT 5.6 (Bruker AXS Inc., 2005)'
_computing_data_collection 'SMART-NT 5.6 (Bruker AXS Inc., 2005)'
_computing_data_reduction 'SAINT+ 6.45 (Bruker AXS Inc., 2003)'
_computing_molecular_graphics 'Diamond 2.1 (Crystal Impact, 1998)'
_computing_publication_material 'SHELXTL 6.14 (BrukerAXS Inc., 2003)'
_computing_structure_refinement 'SHELXTL 6.14 (BrukerAXS Inc., 2003)'
_computing_structure_solution 'SHELXTL 6.14 (BrukerAXS Inc., 2003)'
_diffrn_ambient_temperature 100(2)
_diffrn_detector_area_resol_mean 8.333
_diffrn_measured_fraction_theta_full 0.998
_diffrn_measured_fraction_theta_max 0.998
_diffrn_measurement_device_type 'Bruker SMART Apex'
_diffrn_measurement_method 'CCD area detector'
_diffrn_radiation_monochromator graphite
_diffrn_radiation_source 'rotating anode'
_diffrn_radiation_type MoK\a
_diffrn_radiation_wavelength 0.71073
_diffrn_reflns_av_R_equivalents 0.0269
_diffrn_reflns_av_unetI/netI 0.0245
_diffrn_reflns_limit_h_max 35
_diffrn_reflns_limit_h_min 0
_diffrn_reflns_limit_k_max 35
_diffrn_reflns_limit_k_min 0
_diffrn_reflns_limit_l_max 50
_diffrn_reflns_limit_l_min 3
_diffrn_reflns_number 134428
_diffrn_reflns_theta_full 25.25
_diffrn_reflns_theta_max 26.43
_diffrn_reflns_theta_min 2.36
_exptl_absorpt_coefficient_mu 2.168
_exptl_absorpt_correction_T_max 0.764
_exptl_absorpt_correction_T_min 0.614
_exptl_absorpt_correction_type multi-scan
_exptl_absorpt_process_details 'SADABS 2.10 (Bruker AXS Inc., 2005)'
_exptl_crystal_colour 'dark brown'
_exptl_crystal_density_diffrn 1.977
_exptl_crystal_density_method 'not measured'
_exptl_crystal_description block
_exptl_crystal_F_000 40272
_exptl_crystal_size_max 0.24
_exptl_crystal_size_mid 0.23
_exptl_crystal_size_min 0.18
_platon_squeeze_details
;
Spek, A.L. (2003), J.Appl.Cryst. 36, 7-13
;
_refine_diff_density_max 0.847
_refine_diff_density_min -0.427
_refine_diff_density_rms 0.091
_refine_ls_extinction_method none
_refine_ls_goodness_of_fit_ref 1.034
_refine_ls_hydrogen_treatment mixed
_refine_ls_matrix_type full
_refine_ls_number_parameters 496
_refine_ls_number_reflns 11817
_refine_ls_number_restraints 48
_refine_ls_restrained_S_all 1.037
_refine_ls_R_factor_all 0.0520
_refine_ls_R_factor_gt 0.0438
_refine_ls_shift/su_max 0.001
_refine_ls_shift/su_mean 0.000
_refine_ls_structure_factor_coef Fsqd
_refine_ls_weighting_details 'calc w=1/[\s^2^(Fo^2^)+(0.0863P)^2^+0.0000P] where P=(Fo^2^+2Fc^2^)/3'
_refine_ls_weighting_scheme calc
_refine_ls_wR_factor_gt 0.1258
_refine_ls_wR_factor_ref 0.1304
_reflns_number_gt 8721
_reflns_number_total 11817
_reflns_threshold_expression >2sigma(I)
_cod_data_source_file c3dt50345c.txt
_cod_data_source_block 844s2
_cod_database_code 7022942

loop_
_symmetry_equiv_pos_as_xyz
'x, y, z'
'-x, -y, z'
'-x, y, -z'
'x, -y, -z'
'z, x, y'
'z, -x, -y'
'-z, -x, y'
'-z, x, -y'
'y, z, x'
'-y, z, -x'
'y, -z, -x'
'-y, -z, x'
'x+1/2, y+1/2, z+1/2'
'-x+1/2, -y+1/2, z+1/2'
'-x+1/2, y+1/2, -z+1/2'
'x+1/2, -y+1/2, -z+1/2'
'z+1/2, x+1/2, y+1/2'
'z+1/2, -x+1/2, -y+1/2'
'-z+1/2, -x+1/2, y+1/2'
'-z+1/2, x+1/2, -y+1/2'
'y+1/2, z+1/2, x+1/2'
'-y+1/2, z+1/2, -x+1/2'
'y+1/2, -z+1/2, -x+1/2'
'-y+1/2, -z+1/2, x+1/2'
'-x, -y, -z'
'x, y, -z'
'x, -y, z'
'-x, y, z'
'-z, -x, -y'
'-z, x, y'
'z, x, -y'
'z, -x, y'
'-y, -z, -x'
'y, -z, x'
'-y, z, x'
'y, z, -x'
'-x+1/2, -y+1/2, -z+1/2'
'x+1/2, y+1/2, -z+1/2'
'x+1/2, -y+1/2, z+1/2'
'-x+1/2, y+1/2, z+1/2'
'-z+1/2, -x+1/2, -y+1/2'
'-z+1/2, x+1/2, y+1/2'
'z+1/2, x+1/2, -y+1/2'
'z+1/2, -x+1/2, y+1/2'
'-y+1/2, -z+1/2, -x+1/2'
'y+1/2, -z+1/2, x+1/2'
'-y+1/2, z+1/2, x+1/2'
'y+1/2, z+1/2, -x+1/2'

loop_
_atom_site_label
_atom_site_type_symbol
_atom_site_fract_x
_atom_site_fract_y
_atom_site_fract_z
_atom_site_U_iso_or_equiv
_atom_site_adp_type
_atom_site_occupancy
_atom_site_symmetry_multiplicity
_atom_site_calc_flag
_atom_site_refinement_flags
_atom_site_disorder_assembly
_atom_site_disorder_group
Fe1 Fe 0.5000 0.179432(17) 0.194554(16) 0.03788(16) Uani 1 2 d S . .
Fe2 Fe 0.5000 0.231110(17) 0.143371(16) 0.03929(17) Uani 1 2 d S . .
Fe3 Fe 0.428415(11) 0.227332(12) 0.181927(11) 0.03705(13) Uani 1 1 d . . .
Fe4 Fe 0.452716(11) 0.199757(12) 0.258438(11) 0.03732(13) Uani 1 1 d . A .
Fe5 Fe 0.458835(11) 0.296734(12) 0.140625(12) 0.03845(13) Uani 1 1 d . . .
Fe6 Fe 0.399003(12) 0.253951(13) 0.255488(12) 0.04017(13) Uani 1 1 d . A .
Fe7 Fe 0.408808(11) 0.304976(13) 0.196911(12) 0.03965(13) Uani 1 1 d . B .
Fe8 Fe 0.401481(13) 0.332463(15) 0.269376(13) 0.04915(15) Uani 1 1 d . . .
Cl1 Cl 0.5000 0.13599(3) 0.15854(3) 0.0527(3) Uani 1 2 d S . .
Cl2 Cl 0.38828(3) 0.19961(3) 0.15566(2) 0.0645(3) Uani 1 1 d . . .
Cl3 Cl 0.42276(2) 0.31966(3) 0.10230(2) 0.0559(2) Uani 1 1 d . . .
Cl4 Cl 0.35624(2) 0.21927(3) 0.27172(2) 0.0496(2) Uani 1 1 d . . .
Cl5 Cl 0.36407(3) 0.36640(3) 0.29436(3) 0.0763(4) Uani 1 1 d . . .
Cl6 Cl 0.44786(3) 0.35345(3) 0.29084(4) 0.0868(4) Uani 1 1 d . . .
Cl11 Cl 0.5000 0.29156(3) 0.24090(3) 0.0404(3) Uani 1 2 d S . .
O1 O 0.46852(5) 0.20841(6) 0.17138(5) 0.0388(5) Uani 1 1 d . . .
O2 O 0.42493(5) 0.22410(6) 0.22748(5) 0.0380(5) Uani 1 1 d . . .
O3 O 0.42887(5) 0.27161(6) 0.17039(5) 0.0382(5) Uani 1 1 d . . .
O4 O 0.5000 0.27660(8) 0.16627(8) 0.0385(7) Uani 1 2 d SD . .
H4 H 0.5000 0.2719(13) 0.1873(9) 0.046 Uiso 1 2 d SD . .
O5 O 0.42706(6) 0.29660(6) 0.24240(6) 0.0408(5) Uani 1 1 d D . .
H5 H 0.4471(7) 0.2980(9) 0.2438(9) 0.049 Uiso 1 1 d D . .
O6 O 0.5000 0.21543(9) 0.24758(8) 0.0427(8) Uani 1 2 d SD . .
H6 H 0.5000 0.2351(9) 0.2389(13) 0.051 Uiso 1 2 d SD . .
O7 O 0.5000 0.32017(9) 0.12287(9) 0.0483(9) Uani 1 2 d SD . .
H7 H 0.5000 0.3330(13) 0.1059(11) 0.058 Uiso 1 2 d SD . .
O8 O 0.38379(6) 0.29135(7) 0.28540(6) 0.0526(7) Uani 1 1 d D . .
H8 H 0.3706(10) 0.2933(11) 0.3007(9) 0.063 Uiso 1 1 d D . .
N1 N 0.5000 0.20109(11) 0.09939(10) 0.0452(10) Uani 1 2 d SD . .
H1 H 0.5000 0.1808(9) 0.1045(14) 0.054 Uiso 1 2 d SD . .
C1 C 0.46925(11) 0.20857(13) 0.08161(12) 0.0795(16) Uani 1 1 d D . .
H1A H 0.4510 0.1951 0.0910 0.095 Uiso 1 1 calc R . .
H1B H 0.4718 0.2024 0.0580 0.095 Uiso 1 1 calc R . .
C2 C 0.46043(12) 0.24476(12) 0.08405(10) 0.0713(14) Uani 1 1 d D . .
H2A H 0.4749 0.2579 0.0693 0.086 Uiso 1 1 calc R . .
H2B H 0.4372 0.2482 0.0771 0.086 Uiso 1 1 calc R . .
O9 O 0.46461(6) 0.25469(6) 0.11654(5) 0.0425(5) Uani 1 1 d . . .
N2 N 0.41566(8) 0.16222(8) 0.26918(7) 0.0471(7) Uani 1 1 d D . .
H2 H 0.3947(8) 0.1744(9) 0.2693(10) 0.057 Uiso 1 1 d D . .
C3A C 0.40800(16) 0.14677(18) 0.23561(17) 0.0488(16) Uani 0.57 1 d PD A 1
H3A1 H 0.3964 0.1254 0.2387 0.059 Uiso 0.57 1 calc PR A 1
H3A2 H 0.3934 0.1617 0.2227 0.059 Uiso 0.57 1 calc PR A 1
C3B C 0.4224(2) 0.1341(2) 0.2492(2) 0.052(2) Uani 0.43 1 d PD A 2
H3B1 H 0.4013 0.1228 0.2443 0.063 Uiso 0.43 1 calc PR A 2
H3B2 H 0.4363 0.1185 0.2622 0.063 Uiso 0.43 1 calc PR A 2
C4 C 0.43956(9) 0.14126(11) 0.21739(9) 0.0552(10) Uani 1 1 d D . .
H4A H 0.4479 0.1188 0.2226 0.066 Uiso 1 1 calc R A 1
H4B H 0.4351 0.1422 0.1933 0.066 Uiso 1 1 calc R A 1
O10 O 0.46469(6) 0.16502(6) 0.22537(5) 0.0404(5) Uani 1 1 d . A .
C5A C 0.42895(18) 0.1393(2) 0.29374(19) 0.0539(18) Uani 0.57 1 d PD A 1
H5A H 0.4412 0.1214 0.2824 0.065 Uiso 0.57 1 calc PR A 1
H5B H 0.4105 0.1292 0.3062 0.065 Uiso 0.57 1 calc PR A 1
C5B C 0.4185(2) 0.1560(3) 0.3063(2) 0.051(2) Uani 0.43 1 d PD A 2
H5C H 0.4058 0.1732 0.3183 0.061 Uiso 0.43 1 calc PR A 2
H5D H 0.4085 0.1343 0.3116 0.061 Uiso 0.43 1 calc PR A 2
C6 C 0.45149(11) 0.15649(12) 0.31724(11) 0.0692(13) Uani 1 1 d D . .
H6A H 0.4383 0.1672 0.3349 0.083 Uiso 0.57 1 calc PR A 1
H6B H 0.4663 0.1401 0.3278 0.083 Uiso 0.57 1 calc PR A 1
H6C H 0.4614 0.1343 0.3145 0.083 Uiso 0.43 1 d PR A 2
H6D H 0.4514 0.1618 0.3412 0.083 Uiso 0.43 1 d PR A 2
O11 O 0.47053(6) 0.18045(7) 0.30069(6) 0.0483(6) Uani 1 1 d . A .
H11 H 0.5000 0.1787(13) 0.3000(13) 0.058 Uiso 1 2 d S . .
N3 N 0.36655(8) 0.31781(8) 0.16792(8) 0.0516(8) Uani 1 1 d DU . .
H3 H 0.3725(10) 0.3170(10) 0.1461(8) 0.062 Uiso 1 1 d D . .
C7A C 0.3386(5) 0.2948(5) 0.1766(5) 0.070(4) Uani 0.53 1 d PDU B 1
H7A1 H 0.3176 0.3073 0.1764 0.085 Uiso 0.53 1 calc PR B 1
H7A2 H 0.3371 0.2773 0.1595 0.085 Uiso 0.53 1 calc PR B 1
C8A C 0.3429(2) 0.2793(3) 0.2089(2) 0.053(2) Uani 0.53 1 d PDU B 1
H8A1 H 0.3339 0.2942 0.2261 0.064 Uiso 0.53 1 calc PR B 1
H8A2 H 0.3301 0.2585 0.2095 0.064 Uiso 0.53 1 calc PR B 1
C7B C 0.3454(7) 0.2871(6) 0.1695(7) 0.113(13) Uani 0.47 1 d PDU B 2
H7B1 H 0.3222 0.2945 0.1665 0.136 Uiso 0.47 1 calc PR B 2
H7B2 H 0.3510 0.2738 0.1497 0.136 Uiso 0.47 1 calc PR B 2
C8B C 0.3454(3) 0.2642(3) 0.1978(3) 0.059(3) Uani 0.47 1 d PDU B 2
H8B1 H 0.3458 0.2409 0.1901 0.071 Uiso 0.47 1 calc PR B 2
H8B2 H 0.3257 0.2676 0.2118 0.071 Uiso 0.47 1 calc PR B 2
O12 O 0.37612(5) 0.27243(6) 0.21611(6) 0.0424(6) Uani 1 1 d U . .
C9 C 0.35685(11) 0.35250(11) 0.17695(11) 0.0659(12) Uani 1 1 d D B .
H9A H 0.3705 0.3683 0.1641 0.079 Uiso 1 1 calc R . .
H9B H 0.3334 0.3561 0.1710 0.079 Uiso 1 1 calc R . .
C10 C 0.36136(11) 0.35910(12) 0.21280(11) 0.0670(12) Uani 1 1 d D . .
H10A H 0.3622 0.3833 0.2167 0.080 Uiso 1 1 calc R B .
H10B H 0.3423 0.3500 0.2253 0.080 Uiso 1 1 calc R . .
O13 O 0.39115(6) 0.34418(6) 0.22415(6) 0.0466(6) Uani 1 1 d . B .
N4 N 0.5000 0.24901(11) 0.31889(10) 0.0434(10) Uani 1 2 d SD . .
H41 H 0.5000 0.2304 0.3320 0.052 Uiso 1 2 calc SRD . .
H42 H 0.5000 0.2421 0.2972 0.052 Uiso 1 2 calc SRD . .
C11 C 0.46885(8) 0.26798(10) 0.32526(9) 0.0456(8) Uani 1 1 d D . .
H11A H 0.4678 0.2872 0.3102 0.055 Uiso 1 1 calc R . .
H11B H 0.4690 0.2764 0.3483 0.055 Uiso 1 1 calc R . .
C12 C 0.43874(9) 0.24658(10) 0.32010(8) 0.0487(9) Uani 1 1 d D A .
H12A H 0.4409 0.2262 0.3335 0.058 Uiso 1 1 calc R . .
H12B H 0.4188 0.2586 0.3278 0.058 Uiso 1 1 calc R . .
O14 O 0.43483(5) 0.23791(6) 0.28619(5) 0.0407(5) Uani 1 1 d . . .
N5 N 0.5000 0.36898(13) 0.20180(13) 0.0618(13) Uani 1 2 d SD . .
H51 H 0.5109(7) 0.3804(14) 0.2200(11) 0.074 Uiso 0.50 1 d PD . .
H52 H 0.5031(8) 0.3465(8) 0.2055(14) 0.074 Uiso 0.50 1 d PD . .
C13A C 0.46596(17) 0.3807(2) 0.2014(2) 0.059(2) Uani 0.50 1 d PD C 1
H13A H 0.4659 0.4052 0.1998 0.071 Uiso 0.50 1 calc PR C 1
H13B H 0.4552 0.3746 0.2226 0.071 Uiso 0.50 1 calc PR C 1
C13B C 0.52196(19) 0.3801(2) 0.1727(2) 0.061(2) Uani 0.50 1 d PD . 2
H13C H 0.5109 0.3740 0.1517 0.073 Uiso 0.50 1 calc PR . 2
H13D H 0.5239 0.4045 0.1732 0.073 Uiso 0.50 1 calc PR . 2
C14 C 0.44600(10) 0.36645(10) 0.17288(12) 0.0615(11) Uani 1 1 d D . .
H14A H 0.4232 0.3753 0.1735 0.074 Uiso 0.50 1 calc PR C 1
H14B H 0.4562 0.3730 0.1516 0.074 Uiso 0.50 1 calc PR C 1
H14C H 0.4343 0.3731 0.1524 0.074 Uiso 0.50 1 d PR C 2
H14D H 0.4338 0.3759 0.1919 0.074 Uiso 0.50 1 d PR C 2
O15 O 0.44532(6) 0.33086(6) 0.17550(6) 0.0425(5) Uani 1 1 d . B .
O21 O 0.5000 0.20720(14) 0.37763(13) 0.0898(16) Uani 1 2 d SD . .
H21 H 0.4825(5) 0.1943(12) 0.3873(13) 0.135 Uiso 1 1 d D . .

loop_
_atom_site_aniso_label
_atom_site_aniso_U_11
_atom_site_aniso_U_22
_atom_site_aniso_U_33
_atom_site_aniso_U_23
_atom_site_aniso_U_13
_atom_site_aniso_U_12
Fe1 0.0379(4) 0.0428(4) 0.0330(3) 0.0037(3) 0.000 0.000
Fe2 0.0423(4) 0.0476(4) 0.0279(3) 0.0031(3) 0.000 0.000
Fe3 0.0328(2) 0.0477(3) 0.0307(2) 0.0051(2) -0.00328(19) -0.0045(2)
Fe4 0.0302(2) 0.0503(3) 0.0315(2) 0.0084(2) -0.00068(18) -0.0032(2)
Fe5 0.0321(2) 0.0504(3) 0.0329(2) 0.0065(2) -0.00114(19) -0.0008(2)
Fe6 0.0309(2) 0.0563(3) 0.0333(3) 0.0051(2) -0.00009(19) -0.0014(2)
Fe7 0.0318(2) 0.0479(3) 0.0393(3) 0.0054(2) 0.0019(2) 0.0051(2)
Fe8 0.0379(3) 0.0613(4) 0.0482(3) -0.0031(3) -0.0013(2) 0.0077(2)
Cl1 0.0634(8) 0.0464(7) 0.0484(7) -0.0036(6) 0.000 0.000
Cl2 0.0625(6) 0.0884(8) 0.0427(5) 0.0132(5) -0.0186(4) -0.0352(6)
Cl3 0.0445(5) 0.0744(7) 0.0488(5) 0.0171(5) -0.0107(4) 0.0020(4)
Cl4 0.0352(4) 0.0734(6) 0.0400(5) 0.0094(4) 0.0032(3) -0.0067(4)
Cl5 0.0709(7) 0.0936(9) 0.0642(7) -0.0004(6) 0.0104(6) 0.0377(7)
Cl6 0.0653(7) 0.0886(9) 0.1065(10) -0.0282(8) -0.0260(7) 0.0131(6)
Cl11 0.0300(5) 0.0559(7) 0.0354(6) 0.0021(5) 0.000 0.000
O1 0.0397(13) 0.0437(13) 0.0330(12) 0.0020(10) 0.0000(9) -0.0034(10)
O2 0.0346(12) 0.0504(14) 0.0290(11) 0.0094(10) 0.0001(9) 0.0027(10)
O3 0.0328(12) 0.0481(13) 0.0337(12) 0.0059(10) 0.0031(9) 0.0040(10)
O4 0.0331(17) 0.0497(19) 0.0326(17) 0.0042(15) 0.000 0.000
O5 0.0284(11) 0.0555(15) 0.0385(13) 0.0053(11) 0.0003(10) 0.0017(11)
O6 0.0304(17) 0.051(2) 0.046(2) 0.0166(16) 0.000 0.000
O7 0.0277(17) 0.061(2) 0.056(2) -0.0046(18) 0.000 0.000
O8 0.0445(15) 0.0712(18) 0.0421(14) -0.0037(13) 0.0070(11) 0.0049(13)
N1 0.043(2) 0.054(3) 0.039(2) 0.000(2) 0.000 0.000
C1 0.060(3) 0.105(4) 0.074(3) -0.046(3) -0.021(2) 0.018(3)
C2 0.071(3) 0.100(4) 0.043(2) -0.019(2) -0.022(2) 0.033(3)
O9 0.0414(13) 0.0540(14) 0.0320(12) -0.0004(10) -0.0042(10) -0.0002(11)
N2 0.0402(17) 0.0534(19) 0.0477(18) 0.0126(14) -0.0032(13) -0.0027(14)
C3A 0.041(4) 0.055(4) 0.050(4) 0.007(3) -0.010(3) -0.010(3)
C3B 0.047(5) 0.060(6) 0.050(5) 0.004(5) -0.002(4) -0.017(5)
C4 0.051(2) 0.069(3) 0.045(2) 0.0113(19) -0.0010(17) -0.021(2)
O10 0.0374(12) 0.0463(13) 0.0375(12) 0.0050(10) 0.0035(10) -0.0062(10)
C5A 0.038(4) 0.067(5) 0.056(5) 0.024(4) -0.002(3) -0.013(3)
C5B 0.048(6) 0.064(7) 0.041(5) 0.011(4) -0.004(4) -0.003(5)
C6 0.064(3) 0.086(3) 0.058(3) 0.030(2) -0.005(2) -0.024(2)
O11 0.0370(13) 0.0691(17) 0.0389(13) 0.0229(12) -0.0012(10) -0.0080(12)
N3 0.0450(18) 0.0537(19) 0.0561(19) 0.0022(16) -0.0115(15) 0.0040(14)
C7A 0.047(6) 0.065(7) 0.099(9) 0.030(6) -0.038(6) -0.015(5)
C8A 0.032(4) 0.072(7) 0.055(6) 0.014(4) -0.009(4) -0.014(5)
C7B 0.091(18) 0.126(19) 0.123(16) 0.064(15) -0.062(13) -0.055(16)
C8B 0.043(5) 0.071(8) 0.061(8) 0.009(5) -0.021(5) -0.007(6)
O12 0.0301(12) 0.0562(15) 0.0410(13) 0.0073(11) -0.0012(10) 0.0008(10)
C9 0.061(3) 0.074(3) 0.063(3) -0.002(2) -0.017(2) 0.016(2)
C10 0.057(3) 0.083(3) 0.060(3) -0.010(2) -0.010(2) 0.030(2)
O13 0.0393(13) 0.0534(15) 0.0470(14) -0.0002(11) -0.0033(11) 0.0099(11)
N4 0.037(2) 0.055(3) 0.038(2) 0.0024(19) 0.000 0.000
C11 0.0359(18) 0.063(2) 0.0374(18) -0.0030(16) 0.0019(14) 0.0029(16)
C12 0.0387(19) 0.076(3) 0.0315(18) 0.0038(17) 0.0056(14) 0.0015(18)
O14 0.0332(12) 0.0547(14) 0.0343(12) 0.0030(11) -0.0035(9) -0.0012(10)
N5 0.061(3) 0.060(3) 0.065(3) -0.005(3) 0.000 0.000
C13A 0.044(4) 0.055(5) 0.079(6) -0.010(4) 0.023(4) -0.005(4)
C13B 0.059(5) 0.054(5) 0.070(6) 0.003(4) 0.011(4) 0.002(4)
C14 0.051(2) 0.055(2) 0.078(3) 0.009(2) -0.002(2) 0.0004(19)
O15 0.0383(13) 0.0449(13) 0.0441(13) 0.0084(11) 0.0018(10) -0.0008(10)
O21 0.079(3) 0.110(4) 0.081(3) 0.040(3) 0.000 0.000

loop_
_atom_type_symbol
_atom_type_description
_atom_type_scat_dispersion_real
_atom_type_scat_dispersion_imag
_atom_type_scat_source
C C 0.0033 0.0016 'International Tables Vol C Tables 4.2.6.8 and 6.1.1.4'
H H 0.0000 0.0000 'International Tables Vol C Tables 4.2.6.8 and 6.1.1.4'
N N 0.0061 0.0033 'International Tables Vol C Tables 4.2.6.8 and 6.1.1.4'
O O 0.0106 0.0060 'International Tables Vol C Tables 4.2.6.8 and 6.1.1.4'
Cl Cl 0.1484 0.1585 'International Tables Vol C Tables 4.2.6.8 and 6.1.1.4'
Fe Fe 0.3463 0.8444 'International Tables Vol C Tables 4.2.6.8 and 6.1.1.4'

loop_
_geom_angle_atom_site_label_1
_geom_angle_atom_site_label_2
_geom_angle_atom_site_label_3
_geom_angle
_geom_angle_site_symmetry_1
_geom_angle_site_symmetry_3
O1 Fe1 O1 80.61(13) 28_655 .
O1 Fe1 O10 160.09(10) 28_655 .
O1 Fe1 O10 90.49(9) . .
O1 Fe1 O10 90.49(9) 28_655 28_655
O1 Fe1 O10 160.09(10) . 28_655
O10 Fe1 O10 92.13(13) . 28_655
O1 Fe1 Cl1 98.89(7) 28_655 .
O1 Fe1 Cl1 98.89(7) . .
O10 Fe1 Cl1 100.07(8) . .
O10 Fe1 Cl1 100.07(8) 28_655 .
O1 Fe2 O1 82.24(13) 28_655 .
O1 Fe2 O9 176.02(10) 28_655 .
O1 Fe2 O9 94.12(9) . .
O1 Fe2 O9 94.13(9) 28_655 28_655
O1 Fe2 O9 176.02(10) . 28_655
O9 Fe2 O9 89.45(13) . 28_655
O1 Fe2 O4 99.24(10) 28_655 .
O1 Fe2 O4 99.24(10) . .
O9 Fe2 O4 79.68(9) . .
O9 Fe2 O4 79.68(9) 28_655 .
O1 Fe2 N1 102.48(11) 28_655 .
O1 Fe2 N1 102.47(11) . .
O9 Fe2 N1 79.84(11) . .
O9 Fe2 N1 79.85(11) 28_655 .
O4 Fe2 N1 151.03(15) . .
O1 Fe2 Fe1 41.51(7) 28_655 .
O1 Fe2 Fe1 41.51(7) . .
O9 Fe2 Fe1 135.13(7) . .
O9 Fe2 Fe1 135.13(7) 28_655 .
O4 Fe2 Fe1 108.56(9) . .
N1 Fe2 Fe1 100.41(12) . .
O1 Fe3 O3 109.55(10) . .
O1 Fe3 O2 105.53(10) . .
O3 Fe3 O2 108.65(10) . .
O1 Fe3 Cl2 108.65(8) . .
O3 Fe3 Cl2 111.83(8) . .
O2 Fe3 Cl2 112.41(8) . .
O2 Fe4 O10 93.71(10) . .
O2 Fe4 O11 161.43(10) . .
O10 Fe4 O11 102.05(10) . .
O2 Fe4 O14 76.54(9) . .
O10 Fe4 O14 170.13(9) . .
O11 Fe4 O14 87.32(10) . .
O2 Fe4 O6 104.04(11) . .
O10 Fe4 O6 81.31(12) . .
O11 Fe4 O6 88.17(11) . .
O14 Fe4 O6 102.32(12) . .
O2 Fe4 N2 94.79(10) . .
O10 Fe4 N2 79.06(11) . .
O11 Fe4 N2 78.84(10) . .
O14 Fe4 N2 99.99(11) . .
O6 Fe4 N2 153.56(13) . .
O9 Fe5 O3 86.03(10) . .
O9 Fe5 O7 97.44(12) . .
O3 Fe5 O7 161.02(11) . .
O9 Fe5 O15 162.24(10) . .
O3 Fe5 O15 76.38(9) . .
O7 Fe5 O15 98.44(12) . .
O9 Fe5 O4 79.51(11) . .
O3 Fe5 O4 89.22(9) . .
O7 Fe5 O4 73.21(11) . .
O15 Fe5 O4 97.54(11) . .
O9 Fe5 Cl3 95.10(7) . .
O3 Fe5 Cl3 103.02(7) . .
O7 Fe5 Cl3 95.28(9) . .
O15 Fe5 Cl3 91.31(7) . .
O4 Fe5 Cl3 166.34(8) . .
O2 Fe6 O12 91.01(9) . .
O2 Fe6 O14 76.89(9) . .
O12 Fe6 O14 161.69(9) . .
O2 Fe6 O8 164.72(11) . .
O12 Fe6 O8 93.22(11) . .
O14 Fe6 O8 95.19(10) . .
O2 Fe6 O5 94.02(9) . .
O12 Fe6 O5 75.21(9) . .
O14 Fe6 O5 91.75(9) . .
O8 Fe6 O5 72.95(10) . .
O2 Fe6 Cl4 100.95(7) . .
O12 Fe6 Cl4 96.13(7) . .
O14 Fe6 Cl4 99.61(7) . .
O8 Fe6 Cl4 93.20(8) . .
O5 Fe6 Cl4 162.90(7) . .
O3 Fe7 O15 79.23(10) . .
O3 Fe7 O5 103.85(10) . .
O15 Fe7 O5 102.27(10) . .
O3 Fe7 O12 91.93(10) . .
O15 Fe7 O12 170.80(10) . .
O5 Fe7 O12 77.22(9) . .
O3 Fe7 O13 174.03(10) . .
O15 Fe7 O13 94.84(10) . .
O5 Fe7 O13 76.56(10) . .
O12 Fe7 O13 93.96(10) . .
O3 Fe7 N3 101.76(11) . .
O15 Fe7 N3 103.01(12) . .
O5 Fe7 N3 146.78(12) . .
O12 Fe7 N3 81.13(11) . .
O13 Fe7 N3 80.16(11) . .
O8 Fe8 O13 116.75(11) . .
O8 Fe8 O5 76.11(10) . .
O13 Fe8 O5 77.50(10) . .
O8 Fe8 Cl6 120.66(9) . .
O13 Fe8 Cl6 117.10(9) . .
O5 Fe8 Cl6 92.92(8) . .
O8 Fe8 Cl5 97.13(9) . .
O13 Fe8 Cl5 97.37(8) . .
O5 Fe8 Cl5 168.08(8) . .
Cl6 Fe8 Cl5 98.99(5) . .
Fe3 O1 Fe2 121.14(12) . .
Fe3 O1 Fe1 134.92(12) . .
Fe2 O1 Fe1 97.80(10) . .
Fe3 O2 Fe4 129.11(12) . .
Fe3 O2 Fe6 124.90(11) . .
Fe4 O2 Fe6 104.37(10) . .
Fe3 O3 Fe7 122.63(12) . .
Fe3 O3 Fe5 130.79(12) . .
Fe7 O3 Fe5 103.81(11) . .
Fe2 O4 Fe5 97.06(11) . 28_655
Fe2 O4 Fe5 97.06(11) . .
Fe5 O4 Fe5 103.24(14) 28_655 .
Fe2 O4 H4 104(3) . .
Fe5 O4 H4 124.1(11) 28_655 .
Fe5 O4 H4 124.1(11) . .
Fe7 O5 Fe8 100.30(10) . .
Fe7 O5 Fe6 99.67(10) . .
Fe8 O5 Fe6 99.70(10) . .
Fe7 O5 H5 115(3) . .
Fe8 O5 H5 114(3) . .
Fe6 O5 H5 125(3) . .
Fe4 O6 Fe4 136.08(17) 28_655 .
Fe4 O6 H6 111.5(3) 28_655 .
Fe4 O6 H6 111.5(3) . .
Fe5 O7 Fe5 108.93(18) 28_655 .
Fe5 O7 H7 124.0(8) 28_655 .
Fe5 O7 H7 124.0(8) . .
Fe8 O8 Fe6 109.29(12) . .
Fe8 O8 H8 114(3) . .
Fe6 O8 H8 136(3) . .
C1 N1 C1 115.8(5) 28_655 .
C1 N1 Fe2 106.8(3) 28_655 .
C1 N1 Fe2 106.8(3) . .
C1 N1 H1 108.6(18) 28_655 .
C1 N1 H1 108.6(18) . .
Fe2 N1 H1 110(4) . .
N1 C1 C2 111.6(4) . .
N1 C1 H1A 109.3 . .
C2 C1 H1A 109.3 . .
N1 C1 H1B 109.3 . .
C2 C1 H1B 109.3 . .
H1A C1 H1B 108.0 . .
O9 C2 C1 108.3(3) . .
O9 C2 H2A 110.0 . .
C1 C2 H2A 110.0 . .
O9 C2 H2B 110.0 . .
C1 C2 H2B 110.0 . .
H2A C2 H2B 108.4 . .
C2 O9 Fe5 134.8(2) . .
C2 O9 Fe2 117.2(2) . .
Fe5 O9 Fe2 102.95(10) . .
C3B N2 C5B 114.4(6) . .
C5A N2 C3A 114.9(5) . .
C3B N2 Fe4 108.2(4) . .
C5A N2 Fe4 108.9(3) . .
C5B N2 Fe4 105.0(4) . .
C3A N2 Fe4 104.3(3) . .
C3B N2 H2 125(2) . .
C5A N2 H2 129(2) . .
C5B N2 H2 98(2) . .
C3A N2 H2 92(2) . .
Fe4 N2 H2 104(2) . .
C4 C3A N2 109.1(4) . .
C4 C3A H3A1 109.9 . .
N2 C3A H3A1 109.9 . .
C4 C3A H3A2 109.9 . .
N2 C3A H3A2 109.9 . .
H3A1 C3A H3A2 108.3 . .
N2 C3B C4 115.1(6) . .
N2 C3B H3B1 108.5 . .
C4 C3B H3B1 108.5 . .
N2 C3B H3B2 108.5 . .
C4 C3B H3B2 108.5 . .
H3B1 C3B H3B2 107.5 . .
O10 C4 C3A 113.3(4) . .
O10 C4 C3B 105.4(4) . .
O10 C4 H4A 108.9 . .
C3A C4 H4A 108.9 . .
O10 C4 H4B 108.9 . .
C3A C4 H4B 108.9 . .
H4A C4 H4B 107.7 . .
C4 O10 Fe1 124.4(2) . .
C4 O10 Fe4 116.7(2) . .
Fe1 O10 Fe4 112.85(11) . .
N2 C5A C6 111.4(5) . .
N2 C5A H5A 109.4 . .
C6 C5A H5A 109.4 . .
N2 C5A H5B 109.4 . .
C6 C5A H5B 109.4 . .
H5A C5A H5B 108.0 . .
C6 C5B N2 112.2(7) . .
C6 C5B H5C 109.2 . .
N2 C5B H5C 109.2 . .
C6 C5B H5D 109.2 . .
N2 C5B H5D 109.2 . .
H5C C5B H5D 107.9 . .
C5B C6 O11 112.2(5) . .
O11 C6 C5A 110.6(4) . .
O11 C6 H6A 109.5 . .
C5A C6 H6A 109.5 . .
O11 C6 H6B 109.5 . .
C5A C6 H6B 109.5 . .
H6A C6 H6B 108.1 . .
C5B C6 H6C 109.8 . .
O11 C6 H6C 110.5 . .
C5B C6 H6D 107.8 . .
O11 C6 H6D 108.5 . .
C5A C6 H6D 136.2 . .
H6C C6 H6D 107.8 . .
C6 O11 Fe4 118.4(2) . .
C6 O11 H11 121(3) . .
Fe4 O11 H11 111(3) . .
C9 N3 C7A 109.0(11) . .
C9 N3 C7B 127.6(14) . .
C9 N3 Fe7 107.6(2) . .
C7A N3 Fe7 108.8(7) . .
C7B N3 Fe7 103.4(9) . .
C9 N3 H3 110(3) . .
C7A N3 H3 114(3) . .
C7B N3 H3 99(3) . .
Fe7 N3 H3 108(3) . .
C8A C7A N3 112.6(12) . .
C8A C7A H7A1 109.1 . .
N3 C7A H7A1 109.1 . .
C8A C7A H7A2 109.1 . .
N3 C7A H7A2 109.1 . .
H7A1 C7A H7A2 107.8 . .
O12 C8A C7A 112.7(11) . .
O12 C8A H8A1 109.1 . .
C7A C8A H8A1 109.1 . .
O12 C8A H8A2 109.1 . .
C7A C8A H8A2 109.1 . .
H8A1 C8A H8A2 107.8 . .
C8B C7B N3 123.3(17) . .
C8B C7B H7B1 106.5 . .
N3 C7B H7B1 106.5 . .
C8B C7B H7B2 106.5 . .
N3 C7B H7B2 106.5 . .
H7B1 C7B H7B2 106.5 . .
C7B C8B O12 104.4(12) . .
C7B C8B H8B1 110.9 . .
O12 C8B H8B1 110.9 . .
C7B C8B H8B2 110.9 . .
O12 C8B H8B2 110.9 . .
H8B1 C8B H8B2 108.9 . .
C8A O12 Fe6 133.5(4) . .
C8B O12 Fe6 134.9(5) . .
C8A O12 Fe7 114.6(4) . .
C8B O12 Fe7 120.1(5) . .
Fe6 O12 Fe7 104.37(10) . .
C10 C9 N3 111.9(3) . .
C10 C9 H9A 109.2 . .
N3 C9 H9A 109.2 . .
C10 C9 H9B 109.2 . .
N3 C9 H9B 109.2 . .
H9A C9 H9B 107.9 . .
O13 C10 C9 110.0(3) . .
O13 C10 H10A 109.7 . .
C9 C10 H10A 109.7 . .
O13 C10 H10B 109.7 . .
C9 C10 H10B 109.7 . .
H10A C10 H10B 108.2 . .
C10 O13 Fe8 126.3(2) . .
C10 O13 Fe7 116.6(2) . .
Fe8 O13 Fe7 104.02(11) . .
C11 N4 C11 114.6(4) 28_655 .
C11 N4 H41 108.6 28_655 .
C11 N4 H41 108.6 . .
C11 N4 H42 108.6 28_655 .
C11 N4 H42 108.6 . .
H41 N4 H42 107.6 . .
N4 C11 C12 111.2(3) . .
N4 C11 H11A 109.4 . .
C12 C11 H11A 109.4 . .
N4 C11 H11B 109.4 . .
C12 C11 H11B 109.4 . .
H11A C11 H11B 108.0 . .
O14 C12 C11 111.4(3) . .
O14 C12 H12A 109.4 . .
C11 C12 H12A 109.4 . .
O14 C12 H12B 109.4 . .
C11 C12 H12B 109.4 . .
H12A C12 H12B 108.0 . .
C12 O14 Fe6 126.4(2) . .
C12 O14 Fe4 132.6(2) . .
Fe6 O14 Fe4 99.16(10) . .
C13A N5 C13B 116.2(6) . .
C13A N5 H51 106(2) . .
C13B N5 H51 100(2) . .
C13A N5 H52 117(2) . .
C13B N5 H52 109.3(18) . .
H51 N5 H52 106(4) . .
N5 C13A C14 112.6(6) . .
N5 C13A H13A 109.1 . .
C14 C13A H13A 109.1 . .
N5 C13A H13B 109.1 . .
C14 C13A H13B 109.1 . .
H13A C13A H13B 107.8 . .
C14 C13B N5 114.2(6) 28_655 .
C14 C13B H13C 108.7 28_655 .
N5 C13B H13C 108.7 . .
C14 C13B H13D 108.7 28_655 .
N5 C13B H13D 108.7 . .
H13C C13B H13D 107.6 . .
C13B C14 O15 114.2(5) 28_655 .
O15 C14 C13A 109.4(4) . .
O15 C14 H14A 109.8 . .
C13A C14 H14A 109.8 . .
O15 C14 H14B 109.8 . .
C13A C14 H14B 109.8 . .
H14A C14 H14B 108.2 . .
C13B C14 H14C 109.0 28_655 .
O15 C14 H14C 108.9 . .
C13B C14 H14D 108.2 28_655 .
O15 C14 H14D 108.6 . .
H14C C14 H14D 107.8 . .
C14 O15 Fe7 124.5(2) . .
C14 O15 Fe5 128.1(2) . .
Fe7 O15 Fe5 98.17(10) . .
H21 O21 H21 95(4) 28_655 .

loop_
_geom_bond_atom_site_label_1
_geom_bond_atom_site_label_2
_geom_bond_distance
_geom_bond_site_symmetry_2
Fe1 O1 1.966(2) 28_655
Fe1 O1 1.966(2) .
Fe1 O10 1.982(2) .
Fe1 O10 1.982(2) 28_655
Fe1 Cl1 2.2806(15) .
Fe2 O1 1.934(2) 28_655
Fe2 O1 1.934(2) .
Fe2 O9 2.032(2) .
Fe2 O9 2.032(2) 28_655
Fe2 O4 2.058(3) .
Fe2 N1 2.152(4) .
Fe3 O1 1.842(2) .
Fe3 O3 1.849(2) .
Fe3 O2 1.851(2) .
Fe3 Cl2 2.2390(10) .
Fe4 O2 1.948(2) .
Fe4 O10 1.998(2) .
Fe4 O11 2.010(2) .
Fe4 O14 2.039(2) .
Fe4 O6 2.0604(13) .
Fe4 N2 2.176(3) .
Fe5 O9 1.972(2) .
Fe5 O3 1.986(2) .
Fe5 O7 2.044(2) .
Fe5 O15 2.046(2) .
Fe5 O4 2.122(2) .
Fe5 Cl3 2.3199(10) .
Fe6 O2 1.958(2) .
Fe6 O12 1.986(2) .
Fe6 O14 2.014(2) .
Fe6 O8 2.031(3) .
Fe6 O5 2.130(2) .
Fe6 Cl4 2.3198(10) .
Fe7 O3 1.904(2) .
Fe7 O15 2.005(2) .
Fe7 O5 2.010(2) .
Fe7 O12 2.019(2) .
Fe7 O13 2.057(2) .
Fe7 N3 2.135(3) .
Fe8 O8 1.921(3) .
Fe8 O13 1.934(2) .
Fe8 O5 2.088(2) .
Fe8 Cl6 2.2327(13) .
Fe8 Cl5 2.2774(12) .
O4 Fe5 2.122(2) 28_655
O4 H4 0.87(3) .
O5 H5 0.81(3) .
O6 Fe4 2.0603(13) 28_655
O6 H6 0.87(3) .
O7 Fe5 2.044(2) 28_655
O7 H7 0.86(3) .
O8 H8 0.82(3) .
N1 C1 1.467(5) 28_655
N1 C1 1.467(5) .
N1 H1 0.85(3) .
C1 C2 1.509(6) .
C1 H1A 0.9900 .
C1 H1B 0.9900 .
C2 O9 1.383(4) .
C2 H2A 0.9900 .
C2 H2B 0.9900 .
N2 C3B 1.421(9) .
N2 C5A 1.459(7) .
N2 C5B 1.525(9) .
N2 C3A 1.525(7) .
N2 H2 0.98(3) .
C3A C4 1.489(7) .
C3A H3A1 0.9900 .
C3A H3A2 0.9900 .
C3B C4 1.490(9) .
C3B H3B1 0.9900 .
C3B H3B2 0.9900 .
C4 O10 1.435(4) .
C4 H4A 0.9900 .
C4 H4B 0.9900 .
C5A C6 1.488(8) .
C5A H5A 0.9900 .
C5A H5B 0.9900 .
C5A H6C 1.5728 .
C5B C6 1.406(9) .
C5B H5C 0.9900 .
C5B H5D 0.9900 .
C6 O11 1.406(4) .
C6 H6A 0.9900 .
C6 H6B 0.9900 .
C6 H6C 0.9903 .
C6 H6D 0.9898 .
O11 H11 1.194(5) .
N3 C9 1.501(5) .
N3 C7A 1.504(14) .
N3 C7B 1.507(16) .
N3 H3 0.92(3) .
C7A C8A 1.458(15) .
C7A H7A1 0.9900 .
C7A H7A2 0.9900 .
C8A O12 1.402(10) .
C8A H8A1 0.9900 .
C8A H8A2 0.9900 .
C7B C8B 1.472(16) .
C7B H7B1 0.9900 .
C7B H7B2 0.9900 .
C8B O12 1.482(11) .
C8B H8B1 0.9900 .
C8B H8B2 0.9900 .
C9 C10 1.484(6) .
C9 H9A 0.9900 .
C9 H9B 0.9900 .
C10 O13 1.422(4) .
C10 H10A 0.9900 .
C10 H10B 0.9900 .
N4 C11 1.496(4) 28_655
N4 C11 1.496(4) .
N4 H41 0.9200 .
N4 H42 0.9200 .
C11 C12 1.507(5) .
C11 H11A 0.9900 .
C11 H11B 0.9900 .
C12 O14 1.423(4) .
C12 H12A 0.9900 .
C12 H12B 0.9900 .
N5 C13A 1.455(7) 28_655
N5 C13A 1.455(7) .
N5 C13B 1.541(8) 28_655
N5 C13B 1.541(8) .
N5 H51 0.97(4) .
N5 H52 0.93(3) .
C13A C14 1.522(9) .
C13A H13A 0.9900 .
C13A H13B 0.9900 .
C13A H14D 1.3709 .
C13B C14 1.408(8) 28_655
C13B H13C 0.9900 .
C13B H13D 0.9900 .
C14 C13B 1.408(8) 28_655
C14 O15 1.442(5) .
C14 H14A 0.9900 .
C14 H14B 0.9900 .
C14 H14C 0.9898 .
C14 H14D 0.9900 .
O21 H21 0.96(3) 28_655
O21 H21 0.96(3) .

loop_
_geom_hbond_atom_site_label_D
_geom_hbond_atom_site_label_H
_geom_hbond_atom_site_label_A
_geom_hbond_distance_DH
_geom_hbond_distance_HA
_geom_hbond_distance_DA
_geom_hbond_angle_DHA
_geom_hbond_site_symmetry_A
O4 H4 Cl11 0.87(3) 2.31(4) 3.076(3) 147(5) .
O5 H5 Cl11 0.81(3) 2.16(3) 2.955(2) 167(4) .
O6 H6 Cl11 0.87(3) 2.28(4) 3.089(4) 154(5) .
O8 H8 Cl5 0.82(3) 2.57(4) 3.258(3) 143(4) 9
O11 H11 O11 1.194(5) 1.194(5) 2.382(5) 173(5) 28_655
N1 H1 Cl1 0.85(3) 2.84(4) 3.555(5) 144(5) .
N2 H2 Cl4 0.98(3) 2.39(3) 3.331(3) 161(3) .
N3 H3 Cl3 0.92(3) 2.69(3) 3.493(4) 146(3) .
N4 H42 O6 0.92 2.28 3.185(6) 169.4 .
N4 H41 O21 0.92 2.07 2.914(6) 152.2 .
N5 H52 Cl11 0.93(3) 2.64(4) 3.505(5) 154(3) .

loop_
_platon_squeeze_void_nr
_platon_squeeze_void_average_x
_platon_squeeze_void_average_y
_platon_squeeze_void_average_z
_platon_squeeze_void_volume
_platon_squeeze_void_count_electrons
_platon_squeeze_void_content
1 -0.021 -0.114 -0.034 27056 14464 '648 MeCN = 14256 e'
2 0.250 0.250 0.250 185 16 ' '
3 0.750 0.250 0.250 185 16 ' '
4 0.250 0.250 0.750 185 17 ' '
5 0.750 0.250 0.750 185 16 ' '
6 0.250 0.750 0.250 185 16 ' '
7 0.750 0.750 0.250 185 17 ' '
8 0.250 0.750 0.750 185 16 ' '
9 0.750 0.750 0.750 185 16 ' '
